data_7018674
loop_
_publ_author_name
'Tan, Jin-Chong'
'Jain, Prashant'
'Cheetham, Anthony K.'

_publ_section_title
;
 Influence of ligand field stabilization energy on the elastic properties
 of multiferroic MOFs with the perovskite architecture.
;
_journal_issue 14
_journal_name_full 'Dalton transactions (Cambridge, England : 2003)'
_journal_page_first 3949
_journal_page_last 3952
_journal_paper_doi 10.1039/c2dt12300b
_journal_volume 41
_journal_year 2012
_chemical_formula_moiety Mn(CHOO)3-NH2(CH3)2
_chemical_formula_sum 'C5 H11 Mn N O6'
_chemical_formula_weight 236.09
_chemical_name_systematic
;
?
;
_space_group_IT_number 167
_symmetry_cell_setting trigonal
_symmetry_space_group_name_Hall '-R 3 2"c'
_symmetry_space_group_name_H-M 'R -3 c :H'
_atom_sites_solution_hydrogens geom
_atom_sites_solution_primary direct
_atom_sites_solution_secondary difmap
_audit_creation_method SHELXL-97
_cell_angle_alpha 90.00
_cell_angle_beta 90.00
_cell_angle_gamma 120.00
_cell_formula_units_Z 6
_cell_length_a 8.3340(12)
_cell_length_b 8.3340(12)
_cell_length_c 22.893(5)
_cell_measurement_reflns_used 5103
_cell_measurement_temperature 293(2)
_cell_measurement_theta_max 30.45
_cell_measurement_theta_min 3.34
_cell_volume 1377.0(4)
_computing_cell_refinement
;
Molecular Structure Corporation (1994) MSC/AFC Diffractometer
Control Software MSC, 3200 Research Forest Drive, The Woodlands,
TX 77381, USA.
;
_computing_data_collection
;
Molecular Structure Corporation (1994) MSC/AFC Diffractometer
Control Software MSC, 3200 Research Forest Drive, The Woodlands,
TX 77381, USA.
;
_computing_data_reduction
;
Sheldrick, G. M. (1997) SHELXS97, Program for the Solution
of Crystal Structure,University of Gottingen, Germany.
;
_computing_molecular_graphics
;
Interactive Molecular Graphics XP, Virsion 4.2 for MSDOS (1990),
Siemens AnalyticalX-ray Instruments Inc., Madison, Wisconsin,USA.
;
_computing_publication_material
;
Sheldrick, G. M. (1997) SHELXL97, Program for the refinement
of Crystal Structure,University of Gottingen, Germany.
;
_computing_structure_refinement
;
Sheldrick, G. M. (1997) SHELXL97, Program for the Refinement
of Crystal Structure,University of Gottingen, Germany.
;
_computing_structure_solution
;
Sheldrick, G. M. (1997) SHELXS97, Program for the Solution
of Crystal Structure,University of Gottingen, Germany.
;
_diffrn_ambient_temperature 293(2)
_diffrn_detector_area_resol_mean '100x100 microns'
_diffrn_measured_fraction_theta_full 0.996
_diffrn_measured_fraction_theta_max 0.996
_diffrn_measurement_device_type 'Rigaka RAXIS RAPID IP'
_diffrn_measurement_method OSCILLATIOn
_diffrn_radiation_monochromator graphite
_diffrn_radiation_source 'fine-focus sealed tube'
_diffrn_radiation_type MoK\a
_diffrn_radiation_wavelength 0.71073
_diffrn_reflns_av_R_equivalents 0.0301
_diffrn_reflns_av_sigmaI/netI 0.0342
_diffrn_reflns_limit_h_max 10
_diffrn_reflns_limit_h_min -10
_diffrn_reflns_limit_k_max 11
_diffrn_reflns_limit_k_min -11
_diffrn_reflns_limit_l_max 32
_diffrn_reflns_limit_l_min -32
_diffrn_reflns_number 5103
_diffrn_reflns_theta_full 30.45
_diffrn_reflns_theta_max 30.45
_diffrn_reflns_theta_min 3.34
_exptl_absorpt_coefficient_mu 1.437
_exptl_absorpt_correction_T_max 0.750
_exptl_absorpt_correction_T_min 0.484
_exptl_absorpt_correction_type empirical
_exptl_crystal_colour colorless
_exptl_crystal_density_diffrn 1.708
_exptl_crystal_density_method 'not measured'
_exptl_crystal_description block
_exptl_crystal_F_000 726
_exptl_crystal_size_max 0.4
_exptl_crystal_size_mid 0.4
_exptl_crystal_size_min 0.2
_refine_diff_density_max 0.392
_refine_diff_density_min -0.371
_refine_diff_density_rms 0.067
_refine_ls_extinction_coef 0.0122(10)
_refine_ls_extinction_expression Fc^*^=kFc[1+0.001xFc^2^\l^3^/sin(2\q)]^-1/4^
_refine_ls_extinction_method SHELXL
_refine_ls_goodness_of_fit_ref 0.969
_refine_ls_hydrogen_treatment mixed
_refine_ls_matrix_type full
_refine_ls_number_parameters 28
_refine_ls_number_reflns 467
_refine_ls_number_restraints 0
_refine_ls_restrained_S_all 0.969
_refine_ls_R_factor_all 0.0306
_refine_ls_R_factor_gt 0.0240
_refine_ls_shift/su_max 0.000
_refine_ls_shift/su_mean 0.000
_refine_ls_structure_factor_coef Fsqd
_refine_ls_weighting_details 'calc w=1/[\s^2^(Fo^2^)+(0.0322P)^2^+0.0000P] where P=(Fo^2^+2Fc^2^)/3'
_refine_ls_weighting_scheme calc
_refine_ls_wR_factor_gt 0.0586
_refine_ls_wR_factor_ref 0.0600
_reflns_number_gt 383
_reflns_number_total 467
_reflns_threshold_expression >2sigma(I)
_cod_data_source_file c2dt12300b.txt
_cod_data_source_block Mn(CHOO)3-NH2(CH3)2
_cod_original_sg_symbol_H-M R-3c
_cod_database_code 7018674

loop_
_symmetry_equiv_pos_as_xyz
'x, y, z'
'-y, x-y, z'
'-x+y, -x, z'
'y, x, -z+1/2'
'x-y, -y, -z+1/2'
'-x, -x+y, -z+1/2'
'x+2/3, y+1/3, z+1/3'
'-y+2/3, x-y+1/3, z+1/3'
'-x+y+2/3, -x+1/3, z+1/3'
'y+2/3, x+1/3, -z+5/6'
'x-y+2/3, -y+1/3, -z+5/6'
'-x+2/3, -x+y+1/3, -z+5/6'
'x+1/3, y+2/3, z+2/3'
'-y+1/3, x-y+2/3, z+2/3'
'-x+y+1/3, -x+2/3, z+2/3'
'y+1/3, x+2/3, -z+7/6'
'x-y+1/3, -y+2/3, -z+7/6'
'-x+1/3, -x+y+2/3, -z+7/6'
'-x, -y, -z'
'y, -x+y, -z'
'x-y, x, -z'
'-y, -x, z-1/2'
'-x+y, y, z-1/2'
'x, x-y, z-1/2'
'-x+2/3, -y+1/3, -z+1/3'
'y+2/3, -x+y+1/3, -z+1/3'
'x-y+2/3, x+1/3, -z+1/3'
'-y+2/3, -x+1/3, z-1/6'
'-x+y+2/3, y+1/3, z-1/6'
'x+2/3, x-y+1/3, z-1/6'
'-x+1/3, -y+2/3, -z+2/3'
'y+1/3, -x+y+2/3, -z+2/3'
'x-y+1/3, x+2/3, -z+2/3'
'-y+1/3, -x+2/3, z+1/6'
'-x+y+1/3, y+2/3, z+1/6'
'x+1/3, x-y+2/3, z+1/6'

loop_
_atom_site_label
_atom_site_type_symbol
_atom_site_fract_x
_atom_site_fract_y
_atom_site_fract_z
_atom_site_U_iso_or_equiv
_atom_site_adp_type
_atom_site_occupancy
_atom_site_symmetry_multiplicity
_atom_site_calc_flag
_atom_site_refinement_flags
Mn1 Mn 0.0000 0.0000 0.0000 0.02238(19) Uani 1 6 d S
O1 O 0.22092(13) 0.21080(13) 0.05426(4) 0.0382(3) Uani 1 1 d .
N N 0.5804(6) 0.2471(6) 0.0833 0.0418(14) Uani 0.33 2 d SP
C1 C 0.2155(3) 0.3333 0.0833 0.0312(4) Uani 1 2 d S
C2 C 0.6667 0.3333 0.03002(17) 0.0615(9) Uani 1 3 d S
H1 H 0.109(4) 0.3333 0.0833 0.056(8) Uiso 1 2 d S

loop_
_atom_site_aniso_label
_atom_site_aniso_U_11
_atom_site_aniso_U_22
_atom_site_aniso_U_33
_atom_site_aniso_U_23
_atom_site_aniso_U_13
_atom_site_aniso_U_12
Mn1 0.0221(2) 0.0221(2) 0.0230(3) 0.000 0.000 0.01104(10)
O1 0.0339(5) 0.0351(5) 0.0453(6) -0.0157(4) -0.0085(4) 0.0170(4)
N 0.0297(19) 0.0297(19) 0.068(4) 0.0022(12) -0.0022(12) 0.016(2)
C1 0.0282(6) 0.0283(9) 0.0372(11) -0.0017(8) -0.0009(4) 0.0141(5)
C2 0.0697(13) 0.0697(13) 0.0450(18) 0.000 0.000 0.0348(7)

loop_
_atom_type_symbol
_atom_type_description
_atom_type_scat_dispersion_real
_atom_type_scat_dispersion_imag
_atom_type_scat_source
C C 0.0033 0.0016 'International Tables Vol C Tables 4.2.6.8 and 6.1.1.4'
H H 0.0000 0.0000 'International Tables Vol C Tables 4.2.6.8 and 6.1.1.4'
N N 0.0061 0.0033 'International Tables Vol C Tables 4.2.6.8 and 6.1.1.4'
O O 0.0106 0.0060 'International Tables Vol C Tables 4.2.6.8 and 6.1.1.4'
Mn Mn 0.3368 0.7283 'International Tables Vol C Tables 4.2.6.8 and 6.1.1.4'

loop_
_geom_angle_atom_site_label_1
_geom_angle_atom_site_label_2
_geom_angle_atom_site_label_3
_geom_angle
_geom_angle_site_symmetry_1
_geom_angle_site_symmetry_3
O1 Mn1 O1 180.00(4) . 19
O1 Mn1 O1 89.07(4) . 21
O1 Mn1 O1 90.93(4) 19 21
O1 Mn1 O1 90.93(4) . 2
O1 Mn1 O1 89.07(4) 19 2
O1 Mn1 O1 89.07(4) 21 2
O1 Mn1 O1 89.07(4) . 20
O1 Mn1 O1 90.93(4) 19 20
O1 Mn1 O1 90.93(4) 21 20
O1 Mn1 O1 180.00(5) 2 20
O1 Mn1 O1 90.93(4) . 3
O1 Mn1 O1 89.07(4) 19 3
O1 Mn1 O1 180.00(5) 21 3
O1 Mn1 O1 90.93(4) 2 3
O1 Mn1 O1 89.07(4) 20 3
C1 O1 Mn1 127.18(11) . .
N N N 60.000(1) 2_655 3_665
N N C2 63.92(17) 2_655 .
N N C2 63.92(17) 3_665 .
N N C2 63.92(17) 2_655 16_544
N N C2 63.92(17) 3_665 16_544
C2 N C2 119.0(4) . 16_544
O1 C1 O1 126.7(2) . 17_554
N C2 N 52.2(3) 2_655 .
N C2 N 52.2(3) 2_655 3_665
N C2 N 52.2(3) . 3_665

loop_
_geom_bond_atom_site_label_1
_geom_bond_atom_site_label_2
_geom_bond_distance
_geom_bond_site_symmetry_2
Mn1 O1 2.1874(9) .
Mn1 O1 2.1874(9) 19
Mn1 O1 2.1874(9) 21
Mn1 O1 2.1874(9) 2
Mn1 O1 2.1874(9) 20
Mn1 O1 2.1874(9) 3
O1 C1 1.2385(13) .
N N 1.245(9) 2_655
N N 1.245(9) 3_665
N C2 1.416(4) .
N C2 1.416(4) 16_544
C1 O1 1.2385(13) 17_554
C2 N 1.416(4) 2_655
C2 N 1.416(4) 3_665
